data_7719282
loop_
_publ_author_name
'Blagov, Maxim A.'
'Lobach, Anatoly S.'
'Zorina, Leokadiya V.'
'Simonov, Sergey V.'
'Zakharov, Konstantin V.'
'Vasiliev, Alexander N.'
'Spitsyna, Nataliya G.'

_publ_section_title
;
 The magneto-structural correlations of ferric and ferrous neutral
 complexes with the pyruvic acid thiosemicarbazone ligand.
;
_journal_issue 38
_journal_name_full 'Dalton transactions (Cambridge, England : 2003)'
_journal_page_first 14427
_journal_page_last 14439
_journal_paper_doi 10.1039/d5dt01623a
_journal_volume 54
_journal_year 2025
_chemical_formula_moiety 'C8 H11 Fe N6 O4 S2'
_chemical_formula_sum 'C8 H11 Fe N6 O4 S2'
_chemical_formula_weight 375.20
_space_group_crystal_system triclinic
_space_group_IT_number 2
_space_group_name_Hall '-P 1'
_space_group_name_H-M_alt 'P -1'
_atom_sites_solution_hydrogens mixed
_atom_sites_solution_primary direct
_atom_sites_solution_secondary difmap
_audit_creation_method SHELXL-2018/3
_audit_update_record
;
2025-06-18 deposited with the CCDC.	2025-08-20 downloaded from the CCDC.
;
_cell_angle_alpha 84.714(8)
_cell_angle_beta 78.606(9)
_cell_angle_gamma 70.177(9)
_cell_formula_units_Z 2
_cell_length_a 8.2811(9)
_cell_length_b 9.1856(9)
_cell_length_c 9.2652(8)
_cell_measurement_reflns_used 2099
_cell_measurement_temperature 150(1)
_cell_measurement_theta_max 29.5690
_cell_measurement_theta_min 2.3280
_cell_volume 649.70(12)
_computing_cell_refinement 'CrysAlisPro 1.171.43.90 (Rigaku OD, 2023)'
_computing_data_collection 'CrysAlisPro 1.171.43.90 (Rigaku OD, 2023)'
_computing_data_reduction 'CrysAlisPro 1.171.43.90 (Rigaku OD, 2023)'
_computing_structure_refinement 'SHELXL-2018/3 (Sheldrick, 2018)'
_computing_structure_solution 'SHELXS-97 (Sheldrick, 2008)'
_diffrn_ambient_environment N~2~
_diffrn_ambient_temperature 150(1)
_diffrn_detector 'CCD plate'
_diffrn_detector_area_resol_mean 10.4566
_diffrn_detector_type AtlasS2
_diffrn_measured_fraction_theta_full 0.984
_diffrn_measured_fraction_theta_max 0.871
_diffrn_measurement_device 'four-circle diffractometer'
_diffrn_measurement_device_type 'Xcalibur, AtlasS2, Gemini'
_diffrn_measurement_method '\w scans'
_diffrn_radiation_monochromator graphite
_diffrn_radiation_probe x-ray
_diffrn_radiation_type 'Mo K\a'
_diffrn_radiation_wavelength 0.71073
_diffrn_reflns_av_R_equivalents 0.0585
_diffrn_reflns_av_unetI/netI 0.1114
_diffrn_reflns_Laue_measured_fraction_full 0.984
_diffrn_reflns_Laue_measured_fraction_max 0.871
_diffrn_reflns_limit_h_max 11
_diffrn_reflns_limit_h_min -10
_diffrn_reflns_limit_k_max 13
_diffrn_reflns_limit_k_min -12
_diffrn_reflns_limit_l_max 12
_diffrn_reflns_limit_l_min -13
_diffrn_reflns_number 7373
_diffrn_reflns_point_group_measured_fraction_full 0.984
_diffrn_reflns_point_group_measured_fraction_max 0.871
_diffrn_reflns_theta_full 29.000
_diffrn_reflns_theta_max 31.046
_diffrn_reflns_theta_min 2.243
_diffrn_source 'fine-focus sealed X-ray tube'
_diffrn_source_type 'Enhance (Mo) X-ray Source'
_exptl_absorpt_coefficient_mu 1.509
_exptl_absorpt_correction_T_max 1.00000
_exptl_absorpt_correction_T_min 0.77504
_exptl_absorpt_correction_type multi-scan
_exptl_absorpt_process_details
;
CrysAlisPro 1.171.43.90 (Rigaku Oxford Diffraction, 2023)
Empirical absorption correction using spherical harmonics,
implemented in SCALE3 ABSPACK scaling algorithm.
;
_exptl_crystal_colour black
_exptl_crystal_density_diffrn 1.918
_exptl_crystal_description needle
_exptl_crystal_F_000 382
_exptl_crystal_size_max 0.506
_exptl_crystal_size_mid 0.052
_exptl_crystal_size_min 0.014
_refine_diff_density_max 0.978
_refine_diff_density_min -0.795
_refine_diff_density_rms 0.143
_refine_ls_extinction_method none
_refine_ls_goodness_of_fit_ref 1.006
_refine_ls_hydrogen_treatment mixed
_refine_ls_matrix_type full
_refine_ls_number_parameters 195
_refine_ls_number_reflns 3622
_refine_ls_number_restraints 0
_refine_ls_restrained_S_all 1.006
_refine_ls_R_factor_all 0.1085
_refine_ls_R_factor_gt 0.0627
_refine_ls_shift/su_max 0.000
_refine_ls_shift/su_mean 0.000
_refine_ls_structure_factor_coef Fsqd
_refine_ls_weighting_details 'w=1/[\s^2^(Fo^2^)+(0.0567P)^2^] where P=(Fo^2^+2Fc^2^)/3'
_refine_ls_weighting_scheme calc
_refine_ls_wR_factor_gt 0.1262
_refine_ls_wR_factor_ref 0.1503
_reflns_Friedel_coverage 0.000
_reflns_number_gt 2360
_reflns_number_total 3622
_reflns_threshold_expression 'I > 2\s(I)'
_cod_data_source_file d5dt01623a2.cif
_cod_data_source_block 1_150K
_cod_depositor_comments 'Adding full bibliography for 7719282--7719284.cif.'
_cod_original_cell_volume 649.71(12)
_cod_database_code 7719282
_shelx_shelxl_version_number 2018/3
_shelx_space_group_comment
;
The symmetry employed for this shelxl refinement is uniquely defined
by the following loop, which should always be used as a source of
symmetry information in preference to the above space-group names.
They are only intended as comments.
;
_shelx_estimated_absorpt_t_min 0.516
_shelx_estimated_absorpt_t_max 0.979
_oxdiff_exptl_absorpt_empirical_full_min 0.831
_oxdiff_exptl_absorpt_empirical_full_max 1.248
_oxdiff_exptl_absorpt_empirical_details
;
Empirical correction (ABSPACK) includes:
- Absorption correction using spherical harmonics
- Frame scaling
;

loop_
_space_group_symop_operation_xyz
'x, y, z'
'-x, -y, -z'

loop_
_atom_site_label
_atom_site_type_symbol
_atom_site_fract_x
_atom_site_fract_y
_atom_site_fract_z
_atom_site_U_iso_or_equiv
_atom_site_adp_type
_atom_site_occupancy
_atom_site_site_symmetry_order
_atom_site_calc_flag
_atom_site_refinement_flags_posn
_atom_site_refinement_flags_adp
_atom_site_refinement_flags_occupancy
_atom_site_disorder_assembly
_atom_site_disorder_group
Fe1 Fe 0.39981(7) 0.23754(7) 0.23696(6) 0.01689(18) Uani 1 1 d . . . . .
S1 S 0.21650(14) 0.36386(13) 0.08480(12) 0.0235(3) Uani 1 1 d . . . . .
S2 S 0.40948(15) 0.00772(13) 0.16951(12) 0.0250(3) Uani 1 1 d . . . . .
O1 O 0.5962(3) 0.1407(3) 0.3373(3) 0.0204(6) Uani 1 1 d . . . . .
O2 O 0.3603(4) 0.4322(3) 0.3355(3) 0.0200(6) Uani 1 1 d . . . . .
O3 O 0.8860(4) 0.0695(3) 0.2992(3) 0.0220(7) Uani 1 1 d . . . . .
O4 O 0.2059(4) 0.5601(3) 0.5392(3) 0.0246(7) Uani 1 1 d . . . . .
N1 N 0.5778(4) 0.2558(4) 0.0788(3) 0.0159(7) Uani 1 1 d . . . . .
N2 N 0.5512(5) 0.3252(4) -0.0559(4) 0.0192(7) Uani 1 1 d . . . . .
N3 N 0.2488(4) 0.2047(4) 0.4123(3) 0.0146(7) Uani 1 1 d . . . . .
N4 N 0.2162(4) 0.0670(4) 0.4376(4) 0.0164(7) Uani 1 1 d . . . . .
H4 H 0.149(3) 0.0478(11) 0.520(4) 0.020 Uiso 1 1 calc R U . . .
N5 N 0.3368(5) 0.4586(4) -0.1843(4) 0.0253(9) Uani 1 1 d . . . . .
H5A H 0.416(3) 0.4665(5) -0.256(3) 0.030 Uiso 1 1 calc R U . . .
H5B H 0.229(4) 0.4982(15) -0.1918(5) 0.030 Uiso 1 1 calc R U . . .
N6 N 0.2749(4) -0.1755(4) 0.3521(4) 0.0215(8) Uani 1 1 d . . . . .
H6A H 0.222(2) -0.1963(10) 0.426(3) 0.026 Uiso 1 1 calc R U . . .
H6B H 0.3181(17) -0.237(2) 0.291(2) 0.026 Uiso 1 1 calc R U . . .
C1 C 0.3816(6) 0.3836(4) -0.0591(4) 0.0188(9) Uani 1 1 d . . . . .
C2 C 0.7400(5) 0.1958(5) 0.1011(4) 0.0171(8) Uani 1 1 d . . . . .
C3 C 0.7455(5) 0.1303(5) 0.2550(4) 0.0178(8) Uani 1 1 d . . . . .
C4 C 0.2912(5) -0.0374(5) 0.3310(4) 0.0159(8) Uani 1 1 d . . . . .
C5 C 0.1985(5) 0.3074(5) 0.5124(4) 0.0169(8) Uani 1 1 d . . . . .
C6 C 0.2568(5) 0.4459(5) 0.4619(4) 0.0175(9) Uani 1 1 d . . . . .
C7 C 0.8949(5) 0.1978(5) -0.0067(5) 0.0220(9) Uani 1 1 d . . . . .
H7A H 0.915450 0.124754 -0.084441 0.033 Uiso 1 1 calc R U . . .
H7B H 0.996399 0.167659 0.042380 0.033 Uiso 1 1 calc R U . . .
H7C H 0.876394 0.302277 -0.050242 0.033 Uiso 1 1 calc R U . . .
C8 C 0.1007(6) 0.2944(5) 0.6644(4) 0.0219(9) Uani 1 1 d . . . . .
H8A H 0.018694 0.239397 0.661498 0.033 Uiso 1 1 calc R U . . .
H8B H 0.036280 0.398217 0.702420 0.033 Uiso 1 1 calc R U . . .
H8C H 0.183186 0.237085 0.728964 0.033 Uiso 1 1 calc R U . . .

loop_
_atom_site_aniso_label
_atom_site_aniso_U_11
_atom_site_aniso_U_22
_atom_site_aniso_U_33
_atom_site_aniso_U_23
_atom_site_aniso_U_13
_atom_site_aniso_U_12
Fe1 0.0226(3) 0.0207(3) 0.0067(3) -0.0017(2) 0.0001(2) -0.0075(3)
S1 0.0258(6) 0.0265(6) 0.0189(6) 0.0016(5) -0.0055(5) -0.0093(5)
S2 0.0408(7) 0.0238(6) 0.0102(5) -0.0034(4) 0.0047(5) -0.0149(5)
O1 0.0177(14) 0.0305(16) 0.0099(14) -0.0001(13) -0.0007(12) -0.0050(13)
O2 0.0264(15) 0.0237(15) 0.0089(14) -0.0054(12) 0.0017(12) -0.0084(13)
O3 0.0245(15) 0.0290(16) 0.0104(15) 0.0019(13) -0.0002(12) -0.0082(13)
O4 0.0376(17) 0.0221(16) 0.0118(15) -0.0026(13) -0.0022(13) -0.0077(14)
N1 0.0246(17) 0.0188(17) 0.0059(16) -0.0012(14) 0.0006(14) -0.0106(15)
N2 0.0316(19) 0.0196(18) 0.0055(16) -0.0022(14) -0.0020(15) -0.0077(16)
N3 0.0171(16) 0.0169(17) 0.0107(17) 0.0014(14) -0.0038(13) -0.0066(14)
N4 0.0199(17) 0.0217(18) 0.0075(16) 0.0001(14) 0.0015(14) -0.0090(15)
N5 0.037(2) 0.026(2) 0.0139(18) -0.0015(16) -0.0084(17) -0.0098(17)
N6 0.033(2) 0.0233(19) 0.0085(17) -0.0024(15) 0.0036(15) -0.0126(16)
C1 0.033(2) 0.015(2) 0.012(2) -0.0023(16) -0.0082(18) -0.0104(18)
C2 0.022(2) 0.018(2) 0.013(2) -0.0006(16) -0.0024(17) -0.0089(17)
C3 0.027(2) 0.019(2) 0.0055(19) -0.0046(16) 0.0020(16) -0.0060(18)
C4 0.0215(19) 0.020(2) 0.0072(19) 0.0004(16) -0.0029(16) -0.0083(17)
C5 0.0142(18) 0.023(2) 0.011(2) -0.0004(17) -0.0016(16) -0.0034(16)
C6 0.0193(19) 0.022(2) 0.012(2) 0.0022(17) -0.0082(17) -0.0048(17)
C7 0.026(2) 0.026(2) 0.012(2) -0.0004(18) 0.0036(17) -0.0083(19)
C8 0.028(2) 0.028(2) 0.011(2) -0.0022(18) 0.0009(17) -0.0136(19)

loop_
_atom_type_symbol
_atom_type_description
_atom_type_scat_dispersion_real
_atom_type_scat_dispersion_imag
_atom_type_scat_source
C C 0.0033 0.0016 'International Tables Vol C Tables 4.2.6.8 and 6.1.1.4'
H H 0.0000 0.0000 'International Tables Vol C Tables 4.2.6.8 and 6.1.1.4'
N N 0.0061 0.0033 'International Tables Vol C Tables 4.2.6.8 and 6.1.1.4'
O O 0.0106 0.0060 'International Tables Vol C Tables 4.2.6.8 and 6.1.1.4'
Fe Fe 0.3463 0.8444 'International Tables Vol C Tables 4.2.6.8 and 6.1.1.4'
S S 0.1246 0.1234 'International Tables Vol C Tables 4.2.6.8 and 6.1.1.4'

loop_
_geom_angle_atom_site_label_1
_geom_angle_atom_site_label_2
_geom_angle_atom_site_label_3
_geom_angle
_geom_angle_site_symmetry_1
_geom_angle_site_symmetry_3
_geom_angle_publ_flag
N1 Fe1 N3 171.35(13) . . ?
N1 Fe1 O1 82.72(13) . . ?
N3 Fe1 O1 88.63(12) . . ?
N1 Fe1 O2 97.81(13) . . ?
N3 Fe1 O2 81.79(13) . . ?
O1 Fe1 O2 88.17(12) . . ?
N1 Fe1 S2 94.07(10) . . ?
N3 Fe1 S2 86.11(10) . . ?
O1 Fe1 S2 91.03(9) . . ?
O2 Fe1 S2 167.89(9) . . ?
N1 Fe1 S1 85.03(10) . . ?
N3 Fe1 S1 103.60(10) . . ?
O1 Fe1 S1 167.51(9) . . ?
O2 Fe1 S1 91.06(9) . . ?
S2 Fe1 S1 92.30(5) . . ?
C1 S1 Fe1 94.57(13) . . ?
C4 S2 Fe1 96.43(14) . . ?
C3 O1 Fe1 113.4(2) . . ?
C6 O2 Fe1 113.3(3) . . ?
C2 N1 N2 117.6(3) . . ?
C2 N1 Fe1 116.9(3) . . ?
N2 N1 Fe1 125.5(3) . . ?
C1 N2 N1 110.2(3) . . ?
C5 N3 N4 121.6(3) . . ?
C5 N3 Fe1 117.5(3) . . ?
N4 N3 Fe1 120.3(2) . . ?
C4 N4 N3 116.1(3) . . ?
C4 N4 H4 121.9 . . ?
N3 N4 H4 121.9 . . ?
C1 N5 H5A 120.0 . . ?
C1 N5 H5B 120.0 . . ?
H5A N5 H5B 120.0 . . ?
C4 N6 H6A 120.0 . . ?
C4 N6 H6B 120.0 . . ?
H6A N6 H6B 120.0 . . ?
N2 C1 N5 116.4(4) . . ?
N2 C1 S1 124.6(3) . . ?
N5 C1 S1 118.9(3) . . ?
N1 C2 C7 125.2(4) . . ?
N1 C2 C3 110.8(4) . . ?
C7 C2 C3 124.0(3) . . ?
O3 C3 O1 122.7(4) . . ?
O3 C3 C2 121.2(4) . . ?
O1 C3 C2 116.1(3) . . ?
N6 C4 N4 119.3(4) . . ?
N6 C4 S2 120.1(3) . . ?
N4 C4 S2 120.6(3) . . ?
N3 C5 C8 126.1(4) . . ?
N3 C5 C6 112.1(3) . . ?
C8 C5 C6 121.8(4) . . ?
O4 C6 O2 124.9(4) . . ?
O4 C6 C5 120.1(4) . . ?
O2 C6 C5 115.0(3) . . ?
C2 C7 H7A 109.5 . . ?
C2 C7 H7B 109.5 . . ?
H7A C7 H7B 109.5 . . ?
C2 C7 H7C 109.5 . . ?
H7A C7 H7C 109.5 . . ?
H7B C7 H7C 109.5 . . ?
C5 C8 H8A 109.5 . . ?
C5 C8 H8B 109.5 . . ?
H8A C8 H8B 109.5 . . ?
C5 C8 H8C 109.5 . . ?
H8A C8 H8C 109.5 . . ?
H8B C8 H8C 109.5 . . ?

loop_
_geom_bond_atom_site_label_1
_geom_bond_atom_site_label_2
_geom_bond_distance
_geom_bond_site_symmetry_2
_geom_bond_publ_flag
Fe1 N1 1.902(3) . ?
Fe1 N3 1.912(3) . ?
Fe1 O1 1.940(3) . ?
Fe1 O2 1.980(3) . ?
Fe1 S2 2.2275(12) . ?
Fe1 S1 2.2333(12) . ?
S1 C1 1.756(4) . ?
S2 C4 1.718(4) . ?
O1 C3 1.296(5) . ?
O2 C6 1.296(5) . ?
O3 C3 1.240(5) . ?
O4 C6 1.229(5) . ?
N1 C2 1.318(5) . ?
N1 N2 1.371(4) . ?
N2 C1 1.328(5) . ?
N3 C5 1.291(5) . ?
N3 N4 1.371(4) . ?
N4 C4 1.345(5) . ?
N4 H4 0.89(5) . ?
N5 C1 1.344(5) . ?
N5 H5A 0.85(3) . ?
N5 H5B 0.85(3) . ?
N6 C4 1.314(5) . ?
N6 H6A 0.78(3) . ?
N6 H6B 0.78(3) . ?
C2 C7 1.466(5) . ?
C2 C3 1.499(5) . ?
C5 C8 1.496(6) . ?
C5 C6 1.512(6) . ?
C7 H7A 0.9800 . ?
C7 H7B 0.9800 . ?
C7 H7C 0.9800 . ?
C8 H8A 0.9800 . ?
C8 H8B 0.9800 . ?
C8 H8C 0.9800 . ?

loop_
_geom_hbond_atom_site_label_D
_geom_hbond_atom_site_label_H
_geom_hbond_atom_site_label_A
_geom_hbond_distance_DH
_geom_hbond_distance_HA
_geom_hbond_distance_DA
_geom_hbond_angle_DHA
_geom_hbond_site_symmetry_A
_geom_hbond_publ_flag
N4 H4 O3 0.89 1.94 2.753(4) 151.8 2_656 yes
N5 H5A O2 0.85 2.31 3.053(5) 145.2 2_665 yes
N5 H5B O4 0.85 2.54 2.929(4) 109.2 1_554 yes
N6 H6A O3 0.78 2.75 3.341(4) 133.7 2_656 yes
N6 H6B N2 0.78 2.32 3.048(5) 156.1 2_655 yes
N6 H6A O4 0.78 2.42 3.000(5) 132.5 1_545 yes
C7 H7C S1 0.98 2.90 3.846(5) 162.4 2_665 yes
C8 H8B S1 0.98 3.02 3.936(4) 156.6 2_566 yes
